data_7025582
loop_
_publ_author_name
'Nie, Kun'
'Gu, Xiangyong'
'Yao, Yingming'
'Zhang, Yong'
'Shen, Qi'

_publ_section_title
;
 Synthesis and characterization of amine bridged bis(phenolate) lanthanide
 aryloxides and their application in the polymerization of lactide.
;
_journal_issue 29
_journal_name_full 'Dalton transactions (Cambridge, England : 2003)'
_journal_page_first 6832
_journal_page_last 6840
_journal_paper_doi 10.1039/c001888k
_journal_volume 39
_journal_year 2010
_chemical_formula_moiety 'C50 H79 N2 O4 Yb'
_chemical_formula_sum 'C50 H79 N2 O4 Yb'
_chemical_formula_weight 945.19
_chemical_name_common sy
_chemical_name_systematic
;
?
;
_space_group_IT_number 19
_symmetry_cell_setting orthorhombic
_symmetry_Int_Tables_number 19
_symmetry_space_group_name_Hall 'P 2ac 2ab'
_symmetry_space_group_name_H-M 'P 21 21 21'
_atom_sites_solution_hydrogens geom
_atom_sites_solution_primary direct
_atom_sites_solution_secondary difmap
_audit_creation_method SHELXL-97
_cell_angle_alpha 90.00
_cell_angle_beta 90.00
_cell_angle_gamma 90.00
_cell_formula_units_Z 4
_cell_length_a 15.604(3)
_cell_length_b 16.456(3)
_cell_length_c 19.273(3)
_cell_measurement_reflns_used 10382
_cell_measurement_temperature 223(2)
_cell_measurement_theta_max 27.5
_cell_measurement_theta_min 3.1
_cell_volume 4948.9(15)
_computing_cell_refinement CrystalClear
_computing_data_collection CrystalClear
_computing_data_reduction CrystalStructure
_computing_structure_refinement 'SHELXL-97 (Sheldrick, 1997)'
_computing_structure_solution 'SHELXS-97 (Sheldrick, 1990)'
_diffrn_ambient_temperature 223(2)
_diffrn_detector_area_resol_mean 14.63
_diffrn_measured_fraction_theta_full 0.996
_diffrn_measured_fraction_theta_max 0.996
_diffrn_measurement_device_type 'Rigaku Saturn'
_diffrn_measurement_method \w
_diffrn_radiation_monochromator graphite
_diffrn_radiation_source 'fine-focus sealed tube'
_diffrn_radiation_type MoK\a
_diffrn_radiation_wavelength 0.71075
_diffrn_reflns_av_R_equivalents 0.0410
_diffrn_reflns_av_sigmaI/netI 0.0921
_diffrn_reflns_limit_h_max 18
_diffrn_reflns_limit_h_min -12
_diffrn_reflns_limit_k_max 11
_diffrn_reflns_limit_k_min -19
_diffrn_reflns_limit_l_max 23
_diffrn_reflns_limit_l_min -22
_diffrn_reflns_number 14662
_diffrn_reflns_theta_full 25.50
_diffrn_reflns_theta_max 25.50
_diffrn_reflns_theta_min 3.08
_exptl_absorpt_coefficient_mu 1.931
_exptl_absorpt_correction_T_max 0.680
_exptl_absorpt_correction_T_min 0.469
_exptl_absorpt_correction_type multi-scan
_exptl_absorpt_process_details 'Jacobson, R. (1998) Private communication'
_exptl_crystal_colour colorless
_exptl_crystal_density_diffrn 1.269
_exptl_crystal_density_method 'not measured'
_exptl_crystal_description block
_exptl_crystal_F_000 1980
_exptl_crystal_size_max 0.22
_exptl_crystal_size_mid 0.20
_exptl_crystal_size_min 0.20
_refine_diff_density_max 1.731
_refine_diff_density_min -1.247
_refine_diff_density_rms 0.112
_refine_ls_abs_structure_details 'Flack H D (1983), Acta Cryst. A39, 876-881'
_refine_ls_abs_structure_Flack 0.004(14)
_refine_ls_extinction_method none
_refine_ls_goodness_of_fit_ref 1.056
_refine_ls_hydrogen_treatment constr
_refine_ls_matrix_type full
_refine_ls_number_parameters 478
_refine_ls_number_reflns 8865
_refine_ls_number_restraints 17
_refine_ls_restrained_S_all 1.065
_refine_ls_R_factor_all 0.0586
_refine_ls_R_factor_gt 0.0512
_refine_ls_shift/su_max 0.001
_refine_ls_shift/su_mean 0.000
_refine_ls_structure_factor_coef Fsqd
_refine_ls_weighting_details 'calc w=1/[\s^2^(Fo^2^)+(0.0431P)^2^+0.0000P] where P=(Fo^2^+2Fc^2^)/3'
_refine_ls_weighting_scheme calc
_refine_ls_wR_factor_gt 0.1097
_refine_ls_wR_factor_ref 0.1141
_reflns_number_gt 8018
_reflns_number_total 8865
_reflns_threshold_expression >2sigma(I)
_cod_data_source_file c001888k.txt
_cod_data_source_block complex3
_cod_database_code 7025582

loop_
_symmetry_equiv_pos_as_xyz
'x, y, z'
'x+1/2, -y+1/2, -z'
'-x, y+1/2, -z+1/2'
'-x+1/2, -y, z+1/2'

loop_
_atom_site_label
_atom_site_type_symbol
_atom_site_fract_x
_atom_site_fract_y
_atom_site_fract_z
_atom_site_U_iso_or_equiv
_atom_site_adp_type
_atom_site_occupancy
_atom_site_symmetry_multiplicity
_atom_site_calc_flag
_atom_site_refinement_flags
_atom_site_disorder_assembly
_atom_site_disorder_group
Yb1 Yb 0.04422(2) 0.87562(2) 0.889193(14) 0.02564(9) Uani 1 1 d . . .
O1 O -0.0369(4) 0.9488(3) 0.9493(2) 0.0314(12) Uani 1 1 d . . .
O2 O 0.1636(3) 0.8278(3) 0.8563(2) 0.0309(12) Uani 1 1 d . . .
O3 O -0.0426(4) 0.7895(3) 0.8525(3) 0.0360(12) Uani 1 1 d . . .
O4 O 0.0810(4) 0.8218(3) 0.9986(2) 0.0359(13) Uani 1 1 d . . .
N1 N 0.1387(4) 0.9963(4) 0.9141(3) 0.0290(15) Uani 1 1 d . . .
N2 N 0.0407(6) 0.9691(4) 0.7870(3) 0.0422(17) Uani 1 1 d . . .
C1 C -0.0430(7) 1.0269(5) 0.9722(4) 0.0336(18) Uani 1 1 d . . .
C2 C -0.1291(6) 1.0617(5) 0.9810(4) 0.0302(17) Uani 1 1 d . . .
C3 C -0.1338(6) 1.1432(5) 0.9991(4) 0.036(2) Uani 1 1 d . . .
H3 H -0.1881 1.1667 1.0058 0.043 Uiso 1 1 calc R . .
C4 C -0.0599(5) 1.1925(5) 1.0080(4) 0.0303(18) Uani 1 1 d . . .
C5 C 0.0196(6) 1.1543(5) 1.0016(4) 0.034(2) Uani 1 1 d . . .
H5 H 0.0697 1.1846 1.0092 0.041 Uiso 1 1 calc R . .
C6 C 0.0265(5) 1.0726(5) 0.9841(4) 0.031(2) Uani 1 1 d . . .
C7 C 0.2389(5) 0.8553(4) 0.8331(4) 0.0306(18) Uani 1 1 d . . .
C8 C 0.2872(5) 0.8141(5) 0.7792(4) 0.0317(18) Uani 1 1 d . . .
C9 C 0.3600(6) 0.8528(5) 0.7559(4) 0.036(2) Uani 1 1 d . . .
H9 H 0.3911 0.8267 0.7206 0.044 Uiso 1 1 calc R . .
C10 C 0.3921(6) 0.9269(5) 0.7797(4) 0.036(2) Uani 1 1 d . A .
C11 C 0.3470(6) 0.9609(5) 0.8339(4) 0.039(2) Uani 1 1 d . . .
H11 H 0.3684 1.0088 0.8540 0.047 Uiso 1 1 calc R . .
C12 C 0.2731(5) 0.9289(5) 0.8604(4) 0.0306(18) Uani 1 1 d . . .
C13 C 0.1152(6) 1.0323(5) 0.9818(4) 0.034(2) Uani 1 1 d . . .
H13A H 0.1584 1.0730 0.9941 0.041 Uiso 1 1 calc R . .
H13B H 0.1171 0.9895 1.0171 0.041 Uiso 1 1 calc R . .
C14 C 0.2285(5) 0.9667(5) 0.9239(4) 0.0318(18) Uani 1 1 d . . .
H14A H 0.2282 0.9262 0.9612 0.038 Uiso 1 1 calc R . .
H14B H 0.2634 1.0126 0.9399 0.038 Uiso 1 1 calc R . .
C15 C 0.1343(6) 1.0588(5) 0.8577(4) 0.0364(19) Uani 1 1 d . . .
H15A H 0.0887 1.0977 0.8688 0.044 Uiso 1 1 calc R . .
H15B H 0.1886 1.0888 0.8564 0.044 Uiso 1 1 calc R . .
C16 C 0.1178(7) 1.0241(7) 0.7890(4) 0.051(3) Uani 1 1 d . . .
H16A H 0.1684 0.9933 0.7742 0.061 Uiso 1 1 calc R . .
H16B H 0.1094 1.0685 0.7557 0.061 Uiso 1 1 calc R . .
C17 C -0.0381(8) 1.0172(6) 0.7870(4) 0.057(3) Uani 1 1 d . . .
H17A H -0.0396 1.0513 0.8281 0.085 Uiso 1 1 calc R . .
H17B H -0.0873 0.9811 0.7872 0.085 Uiso 1 1 calc R . .
H17C H -0.0398 1.0511 0.7459 0.085 Uiso 1 1 calc R . .
C18 C 0.0494(8) 0.9240(6) 0.7226(4) 0.056(3) Uani 1 1 d . . .
H18A H 0.0592 0.9615 0.6846 0.085 Uiso 1 1 calc R . .
H18B H -0.0027 0.8934 0.7140 0.085 Uiso 1 1 calc R . .
H18C H 0.0974 0.8868 0.7262 0.085 Uiso 1 1 calc R . .
C19 C -0.2103(5) 1.0096(5) 0.9754(5) 0.038(2) Uani 1 1 d . . .
C20 C -0.2915(6) 1.0592(6) 0.9909(5) 0.053(3) Uani 1 1 d . . .
H20A H -0.2886 1.0803 1.0379 0.080 Uiso 1 1 calc R . .
H20B H -0.3415 1.0245 0.9863 0.080 Uiso 1 1 calc R . .
H20C H -0.2957 1.1040 0.9584 0.080 Uiso 1 1 calc R . .
C21 C -0.2213(6) 0.9764(5) 0.9000(5) 0.048(2) Uani 1 1 d . . .
H21A H -0.2141 1.0205 0.8671 0.072 Uiso 1 1 calc R . .
H21B H -0.2781 0.9532 0.8948 0.072 Uiso 1 1 calc R . .
H21C H -0.1785 0.9349 0.8911 0.072 Uiso 1 1 calc R . .
C22 C -0.2038(6) 0.9394(5) 1.0281(5) 0.048(2) Uani 1 1 d . . .
H22A H -0.1492 0.9120 1.0225 0.072 Uiso 1 1 calc R . .
H22B H -0.2500 0.9011 1.0200 0.072 Uiso 1 1 calc R . .
H22C H -0.2082 0.9608 1.0748 0.072 Uiso 1 1 calc R . .
C23 C -0.0718(10) 1.2814(6) 1.0261(6) 0.079(2) Uani 1 1 d . . .
C24 C -0.1183(9) 1.3262(6) 0.9706(6) 0.079(2) Uani 1 1 d . . .
H24A H -0.1697 1.2966 0.9580 0.119 Uiso 1 1 calc R . .
H24B H -0.0816 1.3315 0.9302 0.119 Uiso 1 1 calc R . .
H24C H -0.1339 1.3798 0.9873 0.119 Uiso 1 1 calc R . .
C25 C -0.1175(9) 1.2909(6) 1.0926(6) 0.079(2) Uani 1 1 d . . .
H25A H -0.0766 1.2891 1.1305 0.119 Uiso 1 1 calc R . .
H25B H -0.1587 1.2473 1.0979 0.119 Uiso 1 1 calc R . .
H25C H -0.1472 1.3427 1.0932 0.119 Uiso 1 1 calc R . .
C26 C 0.0105(9) 1.3252(6) 1.0360(6) 0.079(2) Uani 1 1 d . . .
H26A H 0.0001 1.3833 1.0357 0.119 Uiso 1 1 calc R . .
H26B H 0.0495 1.3113 0.9987 0.119 Uiso 1 1 calc R . .
H26C H 0.0355 1.3096 1.0801 0.119 Uiso 1 1 calc R . .
C27 C 0.2609(6) 0.7312(5) 0.7535(4) 0.039(2) Uani 1 1 d . . .
C28 C 0.3208(8) 0.6985(6) 0.6982(5) 0.068(3) Uani 1 1 d . . .
H28A H 0.3164 0.7317 0.6568 0.102 Uiso 1 1 calc R . .
H28B H 0.3051 0.6429 0.6871 0.102 Uiso 1 1 calc R . .
H28C H 0.3793 0.6998 0.7153 0.102 Uiso 1 1 calc R . .
C29 C 0.2639(7) 0.6714(5) 0.8150(4) 0.057(3) Uani 1 1 d . . .
H29A H 0.2432 0.6186 0.8002 0.085 Uiso 1 1 calc R . .
H29B H 0.2280 0.6916 0.8523 0.085 Uiso 1 1 calc R . .
H29C H 0.3225 0.6664 0.8314 0.085 Uiso 1 1 calc R . .
C30 C 0.1698(7) 0.7298(6) 0.7214(5) 0.060(3) Uani 1 1 d . . .
H30A H 0.1673 0.7677 0.6829 0.090 Uiso 1 1 calc R . .
H30B H 0.1282 0.7455 0.7563 0.090 Uiso 1 1 calc R . .
H30C H 0.1569 0.6755 0.7050 0.090 Uiso 1 1 calc R . .
C31 C 0.4768(5) 0.9656(5) 0.7523(4) 0.043(2) Uani 1 1 d D . .
C32 C 0.5348(14) 0.9712(17) 0.8163(9) 0.068(3) Uani 0.50 1 d PD A 1
C32' C 0.5508(13) 0.9534(17) 0.8010(10) 0.068(3) Uani 0.50 1 d PD A 2
C33 C 0.4656(18) 1.0495(11) 0.7219(10) 0.068(3) Uani 0.50 1 d PD A 1
C33' C 0.4611(18) 1.0581(10) 0.7503(11) 0.068(3) Uani 0.50 1 d PD A 2
C34 C 0.5232(14) 0.9097(11) 0.7001(10) 0.068(3) Uani 0.50 1 d PD A 1
C34' C 0.4876(14) 0.9472(13) 0.6753(8) 0.068(3) Uani 0.50 1 d PD A 2
C35 C -0.1063(5) 0.7336(5) 0.8459(4) 0.039(2) Uani 1 1 d . . .
C36 C -0.1094(5) 0.6638(5) 0.8896(4) 0.0379(18) Uani 1 1 d . B .
C37 C -0.1738(5) 0.6087(5) 0.8816(4) 0.046(2) Uani 1 1 d . . .
H37 H -0.1767 0.5632 0.9110 0.055 Uiso 1 1 calc R . .
C38 C -0.2355(5) 0.6191(8) 0.8300(5) 0.059(3) Uani 1 1 d . . .
H38 H -0.2793 0.5803 0.8246 0.071 Uiso 1 1 calc R . .
C39 C -0.2329(6) 0.6845(6) 0.7877(5) 0.051(3) Uani 1 1 d . . .
H39 H -0.2757 0.6907 0.7538 0.061 Uiso 1 1 calc R . .
C40 C -0.1693(6) 0.7424(6) 0.7929(4) 0.042(2) Uani 1 1 d . D .
C41 C -0.0362(7) 0.6485(5) 0.9413(4) 0.048(2) Uani 1 1 d D . .
C42 C 0.0428(10) 0.6154(12) 0.9066(8) 0.054(3) Uani 0.50 1 d PD B 1
C42' C -0.0516(13) 0.5900(13) 1.0028(11) 0.054(3) Uani 0.50 1 d PD B 2
C43 C -0.0794(11) 0.6123(15) 1.0060(10) 0.054(3) Uani 0.50 1 d PD B 1
C43' C -0.0607(12) 0.7322(10) 0.9662(10) 0.054(3) Uani 0.50 1 d PD B 2
C44 C -0.1639(7) 0.8143(7) 0.7435(5) 0.0608(16) Uani 1 1 d . . .
H44 H -0.1242 0.8548 0.7637 0.073 Uiso 1 1 calc R C 1
C45 C -0.2502(7) 0.8547(6) 0.7336(5) 0.0608(16) Uani 1 1 d . D 1
H45A H -0.2910 0.8151 0.7164 0.091 Uiso 1 1 calc R D 1
H45B H -0.2448 0.8987 0.7004 0.091 Uiso 1 1 calc R D 1
H45C H -0.2700 0.8761 0.7776 0.091 Uiso 1 1 calc R D 1
C46 C -0.1275(7) 0.7872(6) 0.6719(5) 0.0608(16) Uani 1 1 d . D .
H46A H -0.0739 0.7584 0.6788 0.091 Uiso 1 1 calc R . .
H46B H -0.1175 0.8346 0.6432 0.091 Uiso 1 1 calc R . .
H46C H -0.1683 0.7516 0.6492 0.091 Uiso 1 1 calc R . .
C47 C 0.1579(7) 0.7764(6) 1.0171(4) 0.0506(13) Uani 1 1 d . . .
H47A H 0.2034 0.8131 1.0326 0.061 Uiso 1 1 calc R . .
H47B H 0.1789 0.7449 0.9774 0.061 Uiso 1 1 calc R . .
C48 C 0.1298(7) 0.7210(6) 1.0752(4) 0.0506(13) Uani 1 1 d . . .
H48A H 0.1775 0.7091 1.1067 0.061 Uiso 1 1 calc R . .
H48B H 0.1069 0.6698 1.0571 0.061 Uiso 1 1 calc R . .
C49 C 0.0602(6) 0.7700(5) 1.1119(4) 0.0506(13) Uani 1 1 d . . .
H49A H 0.0141 0.7341 1.1277 0.061 Uiso 1 1 calc R . .
H49B H 0.0841 0.7982 1.1523 0.061 Uiso 1 1 calc R . .
C50 C 0.0266(7) 0.8300(6) 1.0606(4) 0.0506(13) Uani 1 1 d . . .
H50A H -0.0334 0.8181 1.0492 0.061 Uiso 1 1 calc R . .
H50B H 0.0301 0.8853 1.0792 0.061 Uiso 1 1 calc R . .

loop_
_atom_site_aniso_label
_atom_site_aniso_U_11
_atom_site_aniso_U_22
_atom_site_aniso_U_33
_atom_site_aniso_U_23
_atom_site_aniso_U_13
_atom_site_aniso_U_12
Yb1 0.02518(14) 0.02422(14) 0.02751(14) 0.00022(15) 0.00005(13) -0.00141(17)
O1 0.032(3) 0.023(2) 0.040(3) -0.003(2) 0.004(3) -0.001(3)
O2 0.024(3) 0.032(3) 0.037(3) -0.008(2) 0.009(2) 0.002(3)
O3 0.032(3) 0.032(3) 0.044(3) 0.002(2) -0.006(3) 0.001(3)
O4 0.040(3) 0.044(3) 0.024(2) 0.003(3) 0.000(2) 0.005(3)
N1 0.025(3) 0.029(3) 0.033(3) 0.001(3) 0.005(3) 0.005(3)
N2 0.057(5) 0.040(4) 0.030(3) 0.008(3) -0.007(4) -0.012(5)
C1 0.034(4) 0.033(4) 0.034(4) 0.001(3) -0.003(4) 0.007(5)
C2 0.025(4) 0.035(4) 0.030(4) 0.001(4) 0.006(3) -0.006(4)
C3 0.029(4) 0.039(5) 0.039(4) -0.001(4) 0.009(4) 0.002(4)
C4 0.029(5) 0.031(4) 0.031(4) -0.004(3) 0.006(3) -0.003(4)
C5 0.036(5) 0.032(4) 0.035(4) -0.007(4) 0.008(4) -0.007(4)
C6 0.024(5) 0.034(4) 0.035(4) -0.008(4) 0.002(3) -0.002(4)
C7 0.030(4) 0.029(4) 0.033(3) -0.002(3) 0.001(3) -0.002(4)
C8 0.029(4) 0.031(4) 0.035(4) -0.002(4) 0.000(3) 0.008(4)
C9 0.037(5) 0.048(5) 0.024(3) -0.009(4) 0.007(3) 0.009(4)
C10 0.028(5) 0.038(5) 0.041(4) 0.001(4) 0.006(4) 0.006(4)
C11 0.039(5) 0.037(5) 0.041(4) -0.009(4) 0.004(4) -0.016(4)
C12 0.030(4) 0.028(4) 0.034(4) -0.006(3) 0.003(3) 0.005(4)
C13 0.038(5) 0.031(4) 0.032(4) -0.011(4) -0.007(4) -0.010(4)
C14 0.025(4) 0.035(4) 0.035(4) 0.000(4) -0.001(3) -0.007(4)
C15 0.030(4) 0.028(4) 0.051(4) -0.002(4) 0.010(4) 0.002(4)
C16 0.042(6) 0.066(7) 0.043(5) 0.019(5) 0.001(4) 0.017(6)
C17 0.075(8) 0.048(5) 0.047(5) 0.016(4) 0.013(6) 0.022(7)
C18 0.063(7) 0.066(6) 0.040(4) 0.000(5) 0.004(5) 0.016(7)
C19 0.017(4) 0.034(5) 0.061(5) 0.001(4) 0.003(4) 0.006(4)
C20 0.026(5) 0.047(6) 0.087(7) -0.001(5) 0.010(5) -0.006(5)
C21 0.033(5) 0.040(5) 0.070(6) -0.001(5) -0.018(5) -0.009(4)
C22 0.037(5) 0.039(5) 0.069(6) 0.015(5) 0.011(5) 0.001(5)
C23 0.106(6) 0.036(3) 0.095(4) -0.011(3) 0.002(4) 0.014(3)
C24 0.106(6) 0.036(3) 0.095(4) -0.011(3) 0.002(4) 0.014(3)
C25 0.106(6) 0.036(3) 0.095(4) -0.011(3) 0.002(4) 0.014(3)
C26 0.106(6) 0.036(3) 0.095(4) -0.011(3) 0.002(4) 0.014(3)
C27 0.039(5) 0.034(5) 0.045(5) -0.013(4) 0.007(4) 0.004(4)
C28 0.085(9) 0.048(6) 0.070(6) -0.019(5) 0.033(7) -0.005(7)
C29 0.069(7) 0.042(5) 0.060(6) -0.004(5) 0.009(5) -0.004(6)
C30 0.052(6) 0.050(6) 0.077(7) -0.018(6) -0.001(6) -0.007(6)
C31 0.031(5) 0.057(6) 0.040(4) 0.006(4) 0.011(4) -0.010(5)
C32 0.051(5) 0.075(6) 0.077(7) 0.022(5) 0.032(6) -0.007(5)
C32' 0.051(5) 0.075(6) 0.077(7) 0.022(5) 0.032(6) -0.007(5)
C33 0.051(5) 0.075(6) 0.077(7) 0.022(5) 0.032(6) -0.007(5)
C33' 0.051(5) 0.075(6) 0.077(7) 0.022(5) 0.032(6) -0.007(5)
C34 0.051(5) 0.075(6) 0.077(7) 0.022(5) 0.032(6) -0.007(5)
C34' 0.051(5) 0.075(6) 0.077(7) 0.022(5) 0.032(6) -0.007(5)
C35 0.019(4) 0.042(5) 0.056(5) -0.019(4) -0.001(4) -0.005(4)
C36 0.034(4) 0.044(4) 0.036(4) -0.012(4) 0.009(4) -0.008(4)
C37 0.035(4) 0.048(6) 0.055(5) -0.022(5) 0.019(4) -0.009(4)
C38 0.023(4) 0.084(8) 0.070(6) -0.035(7) 0.006(4) -0.016(6)
C39 0.023(5) 0.055(6) 0.075(6) -0.020(6) -0.013(5) -0.004(5)
C40 0.034(5) 0.044(5) 0.047(5) -0.016(4) -0.004(4) 0.007(5)
C41 0.063(6) 0.045(5) 0.037(4) 0.006(4) -0.012(5) -0.026(5)
C42 0.031(6) 0.067(7) 0.064(5) 0.021(5) -0.023(5) 0.003(6)
C42' 0.031(6) 0.067(7) 0.064(5) 0.021(5) -0.023(5) 0.003(6)
C43 0.031(6) 0.067(7) 0.064(5) 0.021(5) -0.023(5) 0.003(6)
C43' 0.031(6) 0.067(7) 0.064(5) 0.021(5) -0.023(5) 0.003(6)
C44 0.054(4) 0.059(4) 0.070(3) -0.011(3) -0.017(3) 0.014(3)
C45 0.054(4) 0.059(4) 0.070(3) -0.011(3) -0.017(3) 0.014(3)
C46 0.054(4) 0.059(4) 0.070(3) -0.011(3) -0.017(3) 0.014(3)
C47 0.066(4) 0.049(3) 0.036(2) 0.004(2) -0.007(2) 0.013(3)
C48 0.066(4) 0.049(3) 0.036(2) 0.004(2) -0.007(2) 0.013(3)
C49 0.066(4) 0.049(3) 0.036(2) 0.004(2) -0.007(2) 0.013(3)
C50 0.066(4) 0.049(3) 0.036(2) 0.004(2) -0.007(2) 0.013(3)

loop_
_atom_type_symbol
_atom_type_description
_atom_type_scat_dispersion_real
_atom_type_scat_dispersion_imag
_atom_type_scat_source
C C 0.0033 0.0016 'International Tables Vol C Tables 4.2.6.8 and 6.1.1.4'
H H 0.0000 0.0000 'International Tables Vol C Tables 4.2.6.8 and 6.1.1.4'
N N 0.0061 0.0033 'International Tables Vol C Tables 4.2.6.8 and 6.1.1.4'
O O 0.0106 0.0060 'International Tables Vol C Tables 4.2.6.8 and 6.1.1.4'
Yb Yb -0.3850 5.5486 'International Tables Vol C Tables 4.2.6.8 and 6.1.1.4'

loop_
_geom_angle_atom_site_label_1
_geom_angle_atom_site_label_2
_geom_angle_atom_site_label_3
_geom_angle
O3 Yb1 O1 100.7(2)
O3 Yb1 O2 102.6(2)
O1 Yb1 O2 155.4(2)
O3 Yb1 O4 101.9(2)
O1 Yb1 O4 82.43(19)
O2 Yb1 O4 85.09(19)
O3 Yb1 N2 97.8(2)
O1 Yb1 N2 94.0(2)
O2 Yb1 N2 90.7(3)
O4 Yb1 N2 160.3(2)
O3 Yb1 N1 168.76(19)
O1 Yb1 N1 78.2(2)
O2 Yb1 N1 80.5(2)
O4 Yb1 N1 89.1(2)
N2 Yb1 N1 71.2(2)
C1 O1 Yb1 139.7(6)
C7 O2 Yb1 138.3(5)
C35 O3 Yb1 165.1(5)
C47 O4 C50 108.9(6)
C47 O4 Yb1 127.7(5)
C50 O4 Yb1 123.4(5)
C13 N1 C14 104.5(6)
C13 N1 C15 110.6(6)
C14 N1 C15 111.0(6)
C13 N1 Yb1 109.8(5)
C14 N1 Yb1 108.4(5)
C15 N1 Yb1 112.1(5)
C18 N2 C17 110.8(8)
C18 N2 C16 104.7(8)
C17 N2 C16 110.3(7)
C18 N2 Yb1 110.9(5)
C17 N2 Yb1 110.6(5)
C16 N2 Yb1 109.4(5)
C6 C1 O1 122.0(9)
C6 C1 C2 120.1(7)
O1 C1 C2 117.9(9)
C3 C2 C1 116.9(8)
C3 C2 C19 121.0(8)
C1 C2 C19 122.0(7)
C2 C3 C4 122.6(8)
C2 C3 H3 118.7
C4 C3 H3 118.7
C5 C4 C3 117.0(7)
C5 C4 C23 124.4(9)
C3 C4 C23 118.6(9)
C6 C5 C4 121.7(8)
C6 C5 H5 119.1
C4 C5 H5 119.1
C1 C6 C5 121.5(8)
C1 C6 C13 118.7(7)
C5 C6 C13 119.7(8)
O2 C7 C12 119.6(7)
O2 C7 C8 122.6(7)
C12 C7 C8 117.8(7)
C9 C8 C7 116.5(7)
C9 C8 C27 122.4(7)
C7 C8 C27 121.0(7)
C8 C9 C10 126.4(7)
C8 C9 H9 116.8
C10 C9 H9 116.8
C11 C10 C9 114.8(8)
C11 C10 C31 121.6(8)
C9 C10 C31 123.4(7)
C12 C11 C10 123.9(8)
C12 C11 H11 118.0
C10 C11 H11 118.0
C11 C12 C7 120.4(7)
C11 C12 C14 121.4(7)
C7 C12 C14 118.0(7)
N1 C13 C6 115.0(6)
N1 C13 H13A 108.5
C6 C13 H13A 108.5
N1 C13 H13B 108.5
C6 C13 H13B 108.5
H13A C13 H13B 107.5
N1 C14 C12 117.0(6)
N1 C14 H14A 108.1
C12 C14 H14A 108.1
N1 C14 H14B 108.1
C12 C14 H14B 108.1
H14A C14 H14B 107.3
C16 C15 N1 113.3(7)
C16 C15 H15A 108.9
N1 C15 H15A 108.9
C16 C15 H15B 108.9
N1 C15 H15B 108.9
H15A C15 H15B 107.7
C15 C16 N2 113.4(7)
C15 C16 H16A 108.9
N2 C16 H16A 108.9
C15 C16 H16B 108.9
N2 C16 H16B 108.9
H16A C16 H16B 107.7
N2 C17 H17A 109.5
N2 C17 H17B 109.5
H17A C17 H17B 109.5
N2 C17 H17C 109.5
H17A C17 H17C 109.5
H17B C17 H17C 109.5
N2 C18 H18A 109.5
N2 C18 H18B 109.5
H18A C18 H18B 109.5
N2 C18 H18C 109.5
H18A C18 H18C 109.5
H18B C18 H18C 109.5
C2 C19 C20 111.8(7)
C2 C19 C22 108.6(7)
C20 C19 C22 108.9(8)
C2 C19 C21 110.6(7)
C20 C19 C21 106.0(8)
C22 C19 C21 110.9(7)
C19 C20 H20A 109.5
C19 C20 H20B 109.5
H20A C20 H20B 109.5
C19 C20 H20C 109.5
H20A C20 H20C 109.5
H20B C20 H20C 109.5
C19 C21 H21A 109.5
C19 C21 H21B 109.5
H21A C21 H21B 109.5
C19 C21 H21C 109.5
H21A C21 H21C 109.5
H21B C21 H21C 109.5
C19 C22 H22A 109.5
C19 C22 H22B 109.5
H22A C22 H22B 109.5
C19 C22 H22C 109.5
H22A C22 H22C 109.5
H22B C22 H22C 109.5
C25 C23 C26 104.7(11)
C25 C23 C24 109.7(11)
C26 C23 C24 105.9(10)
C25 C23 C4 111.2(9)
C26 C23 C4 113.0(10)
C24 C23 C4 111.9(9)
C23 C24 H24A 109.5
C23 C24 H24B 109.5
H24A C24 H24B 109.5
C23 C24 H24C 109.5
H24A C24 H24C 109.5
H24B C24 H24C 109.5
C23 C25 H25A 109.5
C23 C25 H25B 109.5
H25A C25 H25B 109.5
C23 C25 H25C 109.5
H25A C25 H25C 109.5
H25B C25 H25C 109.5
C23 C26 H26A 109.5
C23 C26 H26B 109.5
H26A C26 H26B 109.5
C23 C26 H26C 109.5
H26A C26 H26C 109.5
H26B C26 H26C 109.5
C8 C27 C28 112.5(8)
C8 C27 C29 108.4(7)
C28 C27 C29 107.2(8)
C8 C27 C30 113.2(7)
C28 C27 C30 106.3(8)
C29 C27 C30 109.0(8)
C27 C28 H28A 109.5
C27 C28 H28B 109.5
H28A C28 H28B 109.5
C27 C28 H28C 109.5
H28A C28 H28C 109.5
H28B C28 H28C 109.5
C27 C29 H29A 109.5
C27 C29 H29B 109.5
H29A C29 H29B 109.5
C27 C29 H29C 109.5
H29A C29 H29C 109.5
H29B C29 H29C 109.5
C27 C30 H30A 109.5
C27 C30 H30B 109.5
H30A C30 H30B 109.5
C27 C30 H30C 109.5
H30A C30 H30C 109.5
H30B C30 H30C 109.5
C32' C31 C33 117.0(19)
C32' C31 C34' 119.7(13)
C33 C31 C34' 79.4(12)
C32' C31 C32 18.4(13)
C33 C31 C32 109.1(14)
C34' C31 C32 136.9(13)
C32' C31 C33' 105.7(14)
C33 C31 C33' 21.5(11)
C34' C31 C33' 100.9(12)
C32 C31 C33' 93.2(16)
C32' C31 C34 88.1(13)
C33 C31 C34 110.2(11)
C34' C31 C34 36.4(10)
C32 C31 C34 106.5(12)
C33' C31 C34 130.3(12)
C32' C31 C10 112.7(12)
C33 C31 C10 114.0(12)
C34' C31 C10 110.1(10)
C32 C31 C10 104.6(11)
C33' C31 C10 106.0(11)
C34 C31 C10 112.0(10)
O3 C35 C36 121.0(7)
O3 C35 C40 120.0(8)
C36 C35 C40 118.9(8)
C37 C36 C35 119.6(8)
C37 C36 C41 120.9(8)
C35 C36 C41 119.3(7)
C36 C37 C38 120.6(9)
C36 C37 H37 119.7
C38 C37 H37 119.7
C39 C38 C37 120.5(9)
C39 C38 H38 119.8
C37 C38 H38 119.8
C38 C39 C40 121.9(9)
C38 C39 H39 119.0
C40 C39 H39 119.0
C39 C40 C35 118.5(9)
C39 C40 C44 122.1(9)
C35 C40 C44 119.4(9)
C42 C41 C43' 132.9(13)
C42 C41 C36 112.3(8)
C43' C41 C36 82.4(9)
C42 C41 C43 125.4(12)
C43' C41 C43 89.1(13)
C36 C41 C43 105.2(9)
C42 C41 C42' 104.0(12)
C43' C41 C42' 106.6(12)
C36 C41 C42' 118.9(11)
C43 C41 C42' 21.4(11)
C45 C44 C40 111.8(10)
C45 C44 C46 109.8(8)
C40 C44 C46 110.5(8)
C45 C44 H44 108.2
C40 C44 H44 108.2
C46 C44 H44 108.2
C44 C45 H45A 109.5
C44 C45 H45B 109.5
C44 C45 H45C 109.5
C44 C46 H46A 109.5
C44 C46 H46B 109.5
H46A C46 H46B 109.5
C44 C46 H46C 109.5
H46A C46 H46C 109.5
H46B C46 H46C 109.5
O4 C47 C48 104.6(8)
O4 C47 H47A 110.8
C48 C47 H47A 110.8
O4 C47 H47B 110.8
C48 C47 H47B 110.8
H47A C47 H47B 108.9
C47 C48 C49 103.3(7)
C47 C48 H48A 111.1
C49 C48 H48A 111.1
C47 C48 H48B 111.1
C49 C48 H48B 111.1
H48A C48 H48B 109.1
C50 C49 C48 107.1(7)
C50 C49 H49A 110.3
C48 C49 H49A 110.3
C50 C49 H49B 110.3
C48 C49 H49B 110.3
H49A C49 H49B 108.5
O4 C50 C49 105.9(7)
O4 C50 H50A 110.6
C49 C50 H50A 110.6
O4 C50 H50B 110.6
C49 C50 H50B 110.6
H50A C50 H50B 108.7

loop_
_geom_bond_atom_site_label_1
_geom_bond_atom_site_label_2
_geom_bond_distance
Yb1 O3 2.084(6)
Yb1 O1 2.096(5)
Yb1 O2 2.120(5)
Yb1 O4 2.358(5)
Yb1 N2 2.500(6)
Yb1 N1 2.519(7)
O1 C1 1.363(9)
O2 C7 1.336(9)
O3 C35 1.360(9)
O4 C47 1.458(11)
O4 C50 1.471(10)
N1 C13 1.479(9)
N1 C14 1.495(10)
N1 C15 1.498(9)
N2 C18 1.452(10)
N2 C17 1.463(13)
N2 C16 1.508(13)
C1 C6 1.339(12)
C1 C2 1.472(13)
C2 C3 1.388(11)
C2 C19 1.532(11)
C3 C4 1.421(11)
C3 H3 0.9400
C4 C5 1.395(12)
C4 C23 1.516(12)
C5 C6 1.390(11)
C5 H5 0.9400
C6 C13 1.536(12)
C7 C12 1.424(10)
C7 C8 1.452(10)
C8 C9 1.377(11)
C8 C27 1.509(11)
C9 C10 1.396(11)
C9 H9 0.9400
C10 C11 1.378(11)
C10 C31 1.558(11)
C11 C12 1.367(11)
C11 H11 0.9400
C12 C14 1.540(10)
C13 H13A 0.9800
C13 H13B 0.9800
C14 H14A 0.9800
C14 H14B 0.9800
C15 C16 1.465(11)
C15 H15A 0.9800
C15 H15B 0.9800
C16 H16A 0.9800
C16 H16B 0.9800
C17 H17A 0.9700
C17 H17B 0.9700
C17 H17C 0.9700
C18 H18A 0.9700
C18 H18B 0.9700
C18 H18C 0.9700
C19 C20 1.537(12)
C19 C22 1.541(11)
C19 C21 1.563(12)
C20 H20A 0.9700
C20 H20B 0.9700
C20 H20C 0.9700
C21 H21A 0.9700
C21 H21B 0.9700
C21 H21C 0.9700
C22 H22A 0.9700
C22 H22B 0.9700
C22 H22C 0.9700
C23 C25 1.475(16)
C23 C26 1.485(17)
C23 C24 1.488(15)
C24 H24A 0.9700
C24 H24B 0.9700
C24 H24C 0.9700
C25 H25A 0.9700
C25 H25B 0.9700
C25 H25C 0.9700
C26 H26A 0.9700
C26 H26B 0.9700
C26 H26C 0.9700
C27 C28 1.517(12)
C27 C29 1.542(12)
C27 C30 1.549(13)
C28 H28A 0.9700
C28 H28B 0.9700
C28 H28C 0.9700
C29 H29A 0.9700
C29 H29B 0.9700
C29 H29C 0.9700
C30 H30A 0.9700
C30 H30B 0.9700
C30 H30C 0.9700
C31 C32' 1.501(16)
C31 C33 1.510(15)
C31 C34' 1.524(14)
C31 C32 1.532(16)
C31 C33' 1.542(16)
C31 C34 1.544(15)
C35 C36 1.425(12)
C35 C40 1.426(11)
C36 C37 1.363(11)
C36 C41 1.537(12)
C37 C38 1.394(12)
C37 H37 0.9400
C38 C39 1.351(14)
C38 H38 0.9400
C39 C40 1.380(12)
C39 H39 0.9400
C40 C44 1.521(13)
C41 C42 1.505(15)
C41 C43' 1.507(15)
C41 C43 1.537(16)
C41 C42' 1.546(15)
C44 C45 1.512(13)
C44 C46 1.558(13)
C44 H44 0.9900
C45 H45A 0.9700
C45 H45B 0.9700
C45 H45C 0.9700
C46 H46A 0.9700
C46 H46B 0.9700
C46 H46C 0.9700
C47 C48 1.510(12)
C47 H47A 0.9800
C47 H47B 0.9800
C48 C49 1.526(12)
C48 H48A 0.9800
C48 H48B 0.9800
C49 C50 1.492(10)
C49 H49A 0.9800
C49 H49B 0.9800
C50 H50A 0.9800
C50 H50B 0.9800
